data_1542372
loop_
_publ_author_name
'Thikekar, Tushar Ulhas'
'Selvaraju, Manikandan'
'Sun, Chung-Ming'

_publ_section_title
;
 Skeletally Diverse Synthesis of Indole-Fused Diazocine and Diazepine
 Frameworks by One-Pot, Two-Component Cascade Reaction.
;
_journal_issue 2
_journal_name_full 'Organic letters'
_journal_page_first 316
_journal_page_last 319
_journal_paper_doi 10.1021/acs.orglett.5b03481
_journal_volume 18
_journal_year 2016
_chemical_formula_sum 'C25 H19 N3 O2'
_chemical_formula_weight 393.43
_space_group_crystal_system monoclinic
_space_group_IT_number 14
_space_group_name_Hall '-P 2yn'
_space_group_name_H-M_alt 'P 1 21/n 1'
_symmetry_space_group_name_Hall '-P 2yn'
_symmetry_space_group_name_H-M 'P 1 21/n 1'
_atom_sites_solution_hydrogens geom
_audit_creation_method SHELXL-2014/6
_cell_angle_alpha 90
_cell_angle_beta 97.771(3)
_cell_angle_gamma 90
_cell_formula_units_Z 4
_cell_length_a 10.3444(8)
_cell_length_b 7.3472(5)
_cell_length_c 25.724(2)
_cell_measurement_reflns_used 3006
_cell_measurement_temperature 100(2)
_cell_measurement_theta_max 25.9561
_cell_measurement_theta_min 2.8999
_cell_volume 1937.1(3)
_computing_cell_refinement 'SAINT V8.34A (Bruker AXS Inc., 2013)'
_computing_data_collection 'APEX2 (Bruker AXS, 2010)'
_computing_data_reduction 'SAINT V8.34A (Bruker AXS Inc., 2013)'
_computing_molecular_graphics 'SHELXTL (Sheldrick, 2008)'
_computing_publication_material SHELXTL
_computing_structure_refinement 'SHELXL-2014/6 (Sheldrick, 2014)'
_diffrn_ambient_temperature 100(2)
_diffrn_detector_area_resol_mean 8.3333
_diffrn_measured_fraction_theta_full 0.997
_diffrn_measured_fraction_theta_max 0.994
_diffrn_measurement_device_type 'Bruker APEX-II CCD'
_diffrn_measurement_method '\f and \w scans'
_diffrn_radiation_type MoK\a
_diffrn_radiation_wavelength 0.71073
_diffrn_reflns_av_R_equivalents 0.0448
_diffrn_reflns_av_unetI/netI 0.0455
_diffrn_reflns_laue_measured_fraction_full 0.997
_diffrn_reflns_laue_measured_fraction_max 0.994
_diffrn_reflns_limit_h_max 12
_diffrn_reflns_limit_h_min -12
_diffrn_reflns_limit_k_max 8
_diffrn_reflns_limit_k_min -9
_diffrn_reflns_limit_l_max 32
_diffrn_reflns_limit_l_min -31
_diffrn_reflns_number 15675
_diffrn_reflns_point_group_measured_fraction_full 0.997
_diffrn_reflns_point_group_measured_fraction_max 0.994
_diffrn_reflns_theta_full 25.242
_diffrn_reflns_theta_max 26.477
_diffrn_reflns_theta_min 1.598
_exptl_absorpt_coefficient_mu 0.087
_exptl_absorpt_correction_T_max 0.9485
_exptl_absorpt_correction_T_min 0.8729
_exptl_absorpt_correction_type multi-scan
_exptl_absorpt_process_details 'SADABS V2014/4 (Bruker AXS Inc.)'
_exptl_crystal_colour Yellow
_exptl_crystal_density_diffrn 1.349
_exptl_crystal_density_meas ?
_exptl_crystal_density_method 'not measured'
_exptl_crystal_description Columnar
_exptl_crystal_F_000 824
_exptl_crystal_size_max 0.25
_exptl_crystal_size_mid 0.13
_exptl_crystal_size_min 0.10
_refine_diff_density_max 0.728
_refine_diff_density_min -0.816
_refine_diff_density_rms 0.234
_refine_ls_extinction_coef 0.087(8)
_refine_ls_extinction_expression Fc^*^=kFc[1+0.001xFc^2^\l^3^/sin(2\q)]^-1/4^
_refine_ls_extinction_method SHELXL
_refine_ls_goodness_of_fit_ref 1.217
_refine_ls_hydrogen_treatment constr
_refine_ls_matrix_type full
_refine_ls_number_parameters 273
_refine_ls_number_reflns 3973
_refine_ls_number_restraints 0
_refine_ls_restrained_S_all 1.217
_refine_ls_R_factor_all 0.1010
_refine_ls_R_factor_gt 0.0844
_refine_ls_shift/su_max 0.000
_refine_ls_shift/su_mean 0.000
_refine_ls_structure_factor_coef Fsqd
_refine_ls_weighting_details 'w=1/[\s^2^(Fo^2^)+(0.1111P)^2^+7.3977P] where P=(Fo^2^+2Fc^2^)/3'
_refine_ls_weighting_scheme calc
_refine_ls_wR_factor_gt 0.2737
_refine_ls_wR_factor_ref 0.2907
_reflns_Friedel_coverage 0.000
_reflns_number_gt 3179
_reflns_number_total 3973
_reflns_threshold_expression 'I > 2\s(I)'
_cod_data_source_file ol5b03481_si_002.cif
_cod_data_source_block 141009LT_0m_a
_cod_depositor_comments
;
The following automatic conversions were performed:

'_exptl_crystal_density_meas' value 'not measured' was changed to '?'
- the value is perceived as not measured.

Automatic conversion script
Id: cif_fix_values 4268 2015-11-12 08:31:59Z antanas 
;
_cod_database_code 1542372
_shelx_space_group_comment
;
The symmetry employed for this shelxl refinement is uniquely defined
by the following loop, which should always be used as a source of
symmetry information in preference to the above space-group names.
They are only intended as comments.
;
_shelxl_version_number 2014/6

loop_
_space_group_symop_operation_xyz
'x, y, z'
'-x+1/2, y+1/2, -z+1/2'
'-x, -y, -z'
'x-1/2, -y-1/2, z-1/2'

loop_
_atom_site_label
_atom_site_type_symbol
_atom_site_fract_x
_atom_site_fract_y
_atom_site_fract_z
_atom_site_U_iso_or_equiv
_atom_site_adp_type
_atom_site_occupancy
_atom_site_site_symmetry_order
_atom_site_calc_flag
_atom_site_refinement_flags_posn
_atom_site_refinement_flags_adp
C1 C 0.4043(4) 0.4155(6) 0.75660(17) 0.0227(9) Uani 1 1 d . .
H1A H 0.3573 0.4447 0.7866 0.027 Uiso 1 1 calc R U
H1B H 0.4641 0.3121 0.7663 0.027 Uiso 1 1 calc R U
C2 C 0.3086(4) 0.3714(6) 0.70759(17) 0.0230(9) Uani 1 1 d . .
H2A H 0.3458 0.2814 0.6851 0.028 Uiso 1 1 calc R U
H2B H 0.2250 0.3243 0.7169 0.028 Uiso 1 1 calc R U
C3 C 0.2908(4) 0.5538(6) 0.68109(16) 0.0182(9) Uani 1 1 d . .
C4 C 0.1968(4) 0.6119(6) 0.64137(16) 0.0203(9) Uani 1 1 d . .
H4 H 0.1252 0.5355 0.6289 0.024 Uiso 1 1 calc R U
C5 C 0.2081(4) 0.7838(6) 0.61971(16) 0.0217(9) Uani 1 1 d . .
H5 H 0.1426 0.8275 0.5932 0.026 Uiso 1 1 calc R U
C6 C 0.3157(4) 0.8908(6) 0.63705(16) 0.0185(9) Uani 1 1 d . .
H6 H 0.3239 1.0061 0.6211 0.022 Uiso 1 1 calc R U
C7 C 0.4128(4) 0.8356(5) 0.67725(15) 0.0164(8) Uani 1 1 d . .
C8 C 0.3966(4) 0.6660(5) 0.69985(15) 0.0158(8) Uani 1 1 d . .
C9 C 0.5338(4) 0.9501(5) 0.69185(16) 0.0175(8) Uani 1 1 d . .
H9A H 0.5395 0.9886 0.7290 0.021 Uiso 1 1 calc R U
H9B H 0.5289 1.0608 0.6697 0.021 Uiso 1 1 calc R U
C10 C 0.6548(4) 0.8399(5) 0.68389(15) 0.0160(8) Uani 1 1 d . .
C11 C 0.6814(4) 0.7446(5) 0.77106(15) 0.0159(8) Uani 1 1 d . .
C12 C 0.7701(4) 0.8109(5) 0.81237(15) 0.0163(8) Uani 1 1 d . .
H12 H 0.8511 0.8594 0.8053 0.020 Uiso 1 1 calc R U
C13 C 0.7423(4) 0.8073(5) 0.86356(15) 0.0174(8) Uani 1 1 d . .
C14 C 0.6229(4) 0.7354(5) 0.87398(15) 0.0171(8) Uani 1 1 d . .
H14 H 0.6024 0.7344 0.9089 0.021 Uiso 1 1 calc R U
C15 C 0.5354(4) 0.6663(5) 0.83369(16) 0.0180(8) Uani 1 1 d . .
H15 H 0.4550 0.6177 0.8413 0.022 Uiso 1 1 calc R U
C16 C 0.5627(4) 0.6662(5) 0.78140(15) 0.0169(8) Uani 1 1 d . .
C17 C 0.8386(4) 0.8670(6) 0.90842(16) 0.0191(9) Uani 1 1 d . .
C18 C 1.0527(4) 0.9708(7) 0.93456(18) 0.0283(10) Uani 1 1 d . .
H18A H 1.0265 1.0903 0.9465 0.043 Uiso 1 1 calc R U
H18B H 1.1367 0.9815 0.9212 0.043 Uiso 1 1 calc R U
H18C H 1.0611 0.8850 0.9640 0.043 Uiso 1 1 calc R U
C19 C 0.6987(4) 0.8354(5) 0.63102(15) 0.0156(8) Uani 1 1 d . .
C20 C 0.8147(4) 0.7438(6) 0.62478(16) 0.0183(8) Uani 1 1 d . .
H20 H 0.8637 0.6866 0.6542 0.022 Uiso 1 1 calc R U
C21 C 0.8585(4) 0.7358(6) 0.57685(16) 0.0198(9) Uani 1 1 d . .
H21 H 0.9360 0.6705 0.5730 0.024 Uiso 1 1 calc R U
C22 C 0.7891(4) 0.8238(6) 0.53356(16) 0.0196(9) Uani 1 1 d . .
C23 C 0.6740(4) 0.9168(6) 0.53915(16) 0.0206(9) Uani 1 1 d . .
H23 H 0.6270 0.9776 0.5099 0.025 Uiso 1 1 calc R U
C24 C 0.6288(4) 0.9200(6) 0.58736(16) 0.0202(9) Uani 1 1 d . .
H24 H 0.5493 0.9806 0.5908 0.024 Uiso 1 1 calc R U
C25 C 0.8349(4) 0.8147(6) 0.48310(17) 0.0252(10) Uani 1 1 d . .
N1 N 0.4771(3) 0.5766(5) 0.74101(13) 0.0169(7) Uani 1 1 d . .
N2 N 0.8703(4) 0.8067(6) 0.44260(15) 0.0339(10) Uani 1 1 d . .
N3 N 0.7198(3) 0.7459(5) 0.72032(13) 0.0163(7) Uani 1 1 d . .
O1 O 0.8175(3) 0.8779(4) 0.95324(11) 0.0252(7) Uani 1 1 d . .
O2 O 0.9550(3) 0.9051(4) 0.89323(11) 0.0241(7) Uani 1 1 d . .

loop_
_atom_site_aniso_label
_atom_site_aniso_U_11
_atom_site_aniso_U_22
_atom_site_aniso_U_33
_atom_site_aniso_U_23
_atom_site_aniso_U_13
_atom_site_aniso_U_12
C1 0.026(2) 0.018(2) 0.024(2) 0.0018(17) 0.0028(17) -0.0038(17)
C2 0.024(2) 0.022(2) 0.023(2) -0.0011(17) 0.0010(17) -0.0050(17)
C3 0.0179(18) 0.019(2) 0.018(2) -0.0043(16) 0.0052(15) -0.0025(15)
C4 0.0152(18) 0.026(2) 0.020(2) -0.0032(17) 0.0020(15) -0.0035(16)
C5 0.020(2) 0.026(2) 0.019(2) -0.0003(17) 0.0013(16) 0.0015(17)
C6 0.0193(19) 0.019(2) 0.0173(19) 0.0007(16) 0.0027(15) 0.0009(16)
C7 0.0177(18) 0.0166(19) 0.0157(19) -0.0029(15) 0.0054(15) 0.0009(15)
C8 0.0121(17) 0.021(2) 0.0147(18) -0.0022(15) 0.0026(14) 0.0013(15)
C9 0.0197(19) 0.0156(19) 0.0173(19) 0.0004(15) 0.0026(15) -0.0013(15)
C10 0.0177(18) 0.0147(18) 0.0155(19) -0.0011(15) 0.0018(15) -0.0054(15)
C11 0.0173(18) 0.0163(19) 0.0147(19) 0.0015(15) 0.0036(15) 0.0039(15)
C12 0.0157(18) 0.0150(18) 0.0186(19) 0.0000(15) 0.0040(15) 0.0009(15)
C13 0.0200(19) 0.0143(18) 0.0174(19) -0.0002(15) 0.0001(16) 0.0027(15)
C14 0.0192(19) 0.0177(19) 0.0149(19) 0.0003(15) 0.0041(15) 0.0020(15)
C15 0.0165(18) 0.018(2) 0.020(2) 0.0025(16) 0.0050(15) 0.0001(15)
C16 0.0185(19) 0.0150(19) 0.0167(19) -0.0012(15) 0.0009(15) 0.0014(15)
C17 0.022(2) 0.0167(19) 0.018(2) 0.0016(16) 0.0006(16) 0.0024(15)
C18 0.022(2) 0.040(3) 0.021(2) -0.001(2) -0.0029(17) -0.0054(19)
C19 0.0169(18) 0.0149(18) 0.0147(19) -0.0010(15) 0.0011(15) -0.0042(15)
C20 0.0176(19) 0.020(2) 0.0171(19) 0.0001(16) 0.0010(15) -0.0019(15)
C21 0.0160(18) 0.024(2) 0.019(2) 0.0002(17) 0.0032(15) -0.0023(16)
C22 0.022(2) 0.022(2) 0.0165(19) -0.0008(16) 0.0054(16) -0.0037(16)
C23 0.021(2) 0.024(2) 0.017(2) 0.0036(17) 0.0007(16) 0.0001(17)
C24 0.0163(18) 0.022(2) 0.022(2) -0.0003(17) 0.0025(16) 0.0010(16)
C25 0.022(2) 0.032(2) 0.021(2) 0.0033(18) 0.0039(17) 0.0027(18)
N1 0.0190(16) 0.0161(17) 0.0157(16) 0.0025(13) 0.0024(13) -0.0016(13)
N2 0.033(2) 0.047(3) 0.024(2) 0.0071(18) 0.0114(17) 0.0105(19)
N3 0.0160(15) 0.0163(16) 0.0163(16) -0.0007(13) 0.0016(13) -0.0013(13)
O1 0.0263(16) 0.0338(18) 0.0153(15) -0.0024(13) 0.0017(12) -0.0033(13)
O2 0.0203(15) 0.0346(18) 0.0167(15) -0.0025(13) 0.0004(12) -0.0025(13)

loop_
_atom_type_symbol
_atom_type_description
_atom_type_scat_dispersion_real
_atom_type_scat_dispersion_imag
_atom_type_scat_source
C C 0.0033 0.0016 'International Tables Vol C Tables 4.2.6.8 and 6.1.1.4'
O O 0.0106 0.0060 'International Tables Vol C Tables 4.2.6.8 and 6.1.1.4'
H H 0.0000 0.0000 'International Tables Vol C Tables 4.2.6.8 and 6.1.1.4'
N N 0.0061 0.0033 'International Tables Vol C Tables 4.2.6.8 and 6.1.1.4'

loop_
_geom_angle_atom_site_label_1
_geom_angle_atom_site_label_2
_geom_angle_atom_site_label_3
_geom_angle
N1 C1 C2 104.0(3)
N1 C1 H1A 111.0
C2 C1 H1A 111.0
N1 C1 H1B 111.0
C2 C1 H1B 111.0
H1A C1 H1B 109.0
C3 C2 C1 102.2(3)
C3 C2 H2A 111.3
C1 C2 H2A 111.3
C3 C2 H2B 111.3
C1 C2 H2B 111.3
H2A C2 H2B 109.2
C4 C3 C8 120.8(4)
C4 C3 C2 130.0(4)
C8 C3 C2 109.0(3)
C3 C4 C5 119.2(4)
C3 C4 H4 120.4
C5 C4 H4 120.4
C6 C5 C4 119.6(4)
C6 C5 H5 120.2
C4 C5 H5 120.2
C5 C6 C7 122.5(4)
C5 C6 H6 118.8
C7 C6 H6 118.8
C8 C7 C6 116.9(4)
C8 C7 C9 122.4(4)
C6 C7 C9 120.6(4)
C7 C8 C3 120.9(4)
C7 C8 N1 129.3(4)
C3 C8 N1 109.7(3)
C7 C9 C10 109.7(3)
C7 C9 H9A 109.7
C10 C9 H9A 109.7
C7 C9 H9B 109.7
C10 C9 H9B 109.7
H9A C9 H9B 108.2
N3 C10 C19 117.5(4)
N3 C10 C9 123.1(4)
C19 C10 C9 119.3(3)
C12 C11 C16 119.8(4)
C12 C11 N3 117.5(3)
C16 C11 N3 122.4(3)
C13 C12 C11 121.2(4)
C13 C12 H12 119.4
C11 C12 H12 119.4
C12 C13 C14 119.4(4)
C12 C13 C17 121.9(4)
C14 C13 C17 118.6(4)
C15 C14 C13 120.1(4)
C15 C14 H14 120.0
C13 C14 H14 120.0
C14 C15 C16 121.4(4)
C14 C15 H15 119.3
C16 C15 H15 119.3
C15 C16 C11 118.0(4)
C15 C16 N1 120.5(3)
C11 C16 N1 121.3(3)
O1 C17 O2 123.3(4)
O1 C17 C13 125.0(4)
O2 C17 C13 111.6(3)
O2 C18 H18A 109.5
O2 C18 H18B 109.5
H18A C18 H18B 109.5
O2 C18 H18C 109.5
H18A C18 H18C 109.5
H18B C18 H18C 109.5
C24 C19 C20 118.6(4)
C24 C19 C10 122.4(4)
C20 C19 C10 119.0(3)
C21 C20 C19 121.0(4)
C21 C20 H20 119.5
C19 C20 H20 119.5
C20 C21 C22 120.0(4)
C20 C21 H21 120.0
C22 C21 H21 120.0
C23 C22 C21 119.8(4)
C23 C22 C25 120.2(4)
C21 C22 C25 120.0(4)
C24 C23 C22 119.8(4)
C24 C23 H23 120.1
C22 C23 H23 120.1
C23 C24 C19 120.8(4)
C23 C24 H24 119.6
C19 C24 H24 119.6
N2 C25 C22 179.4(5)
C8 N1 C16 125.0(3)
C8 N1 C1 107.6(3)
C16 N1 C1 117.2(3)
C10 N3 C11 119.6(3)
C17 O2 C18 114.8(3)

loop_
_geom_bond_atom_site_label_1
_geom_bond_atom_site_label_2
_geom_bond_distance
C1 N1 1.487(5)
C1 C2 1.529(6)
C1 H1A 0.9900
C1 H1B 0.9900
C2 C3 1.504(6)
C2 H2A 0.9900
C2 H2B 0.9900
C3 C4 1.380(6)
C3 C8 1.402(6)
C4 C5 1.391(6)
C4 H4 0.9500
C5 C6 1.387(6)
C5 H5 0.9500
C6 C7 1.401(6)
C6 H6 0.9500
C7 C8 1.395(6)
C7 C9 1.513(5)
C8 N1 1.417(5)
C9 C10 1.528(5)
C9 H9A 0.9900
C9 H9B 0.9900
C10 N3 1.279(5)
C10 C19 1.491(5)
C11 C12 1.395(6)
C11 C16 1.413(5)
C11 N3 1.415(5)
C12 C13 1.386(5)
C12 H12 0.9500
C13 C14 1.402(6)
C13 C17 1.485(6)
C14 C15 1.378(6)
C14 H14 0.9500
C15 C16 1.412(5)
C15 H15 0.9500
C16 N1 1.431(5)
C17 O1 1.205(5)
C17 O2 1.345(5)
C18 O2 1.447(5)
C18 H18A 0.9800
C18 H18B 0.9800
C18 H18C 0.9800
C19 C24 1.397(6)
C19 C20 1.405(6)
C20 C21 1.371(6)
C20 H20 0.9500
C21 C22 1.399(6)
C21 H21 0.9500
C22 C23 1.397(6)
C22 C25 1.442(6)
C23 C24 1.384(6)
C23 H23 0.9500
C24 H24 0.9500
C25 N2 1.151(6)
